data_4314382
loop_
_publ_author_name
'Eugen Stulz'
'Sonya M. Scott'
'Yiu-Fai Ng'
'Andrew D. Bond'
'Simon J. Teat'
'Scott L. Darling'
'Neil Feeder'
'Jeremy K. M. Sanders'

_publ_contact_author_address
;
   Syydansk Universitet
   Kemisk Institut
   Campusvej 55
   5230 Odense
   DENMARK
;
_publ_contact_author_email adb@chem.sdu.dk
_publ_contact_author_fax '+45 6550 2509'
_publ_contact_author_name 'Andrew D. Bond'
_publ_contact_author_phone '+45 6615 8780'
_publ_section_title
;
 Construction of Multiporphyrin Arrays Using Ruthenium and Rhodium
 Coordination to Phosphines
;
_journal_name_full 'Inorganic Chemistry'
_journal_page_first 6564
_journal_page_last 6574
_journal_paper_doi 10.1021/ic034699w
_journal_volume 42
_journal_year 2003
_chemical_formula_moiety
;
   (C82 H103 N4 P)0.92, 0.08(C82 H101 N4 P Zn)
;
_chemical_formula_sum 'C82 H102.84 N4 P Zn0.08'
_chemical_formula_weight 1180.72
_space_group_IT_number 14
_symmetry_cell_setting monoclinic
_symmetry_space_group_name_Hall '-P 2yn'
_symmetry_space_group_name_H-M 'P 1 21/n 1'
_atom_sites_solution_hydrogens geom
_atom_sites_solution_primary direct
_atom_sites_solution_secondary difmap
_cell_angle_alpha 90.00
_cell_angle_beta 96.704(2)
_cell_angle_gamma 90.00
_cell_formula_units_Z 4
_cell_length_a 21.0327(15)
_cell_length_b 12.8301(9)
_cell_length_c 27.745(2)
_cell_measurement_reflns_used 9583
_cell_measurement_temperature 180(2)
_cell_measurement_theta_max 22.57
_cell_measurement_theta_min 2.24
_cell_volume 7435.8(9)
_computing_cell_refinement 'Bruker SAINT (Bruker AXS, 1994)'
_computing_data_collection 'Bruker SMART (Bruker AXS, 1994)'
_computing_data_reduction 'Bruker SAINT (Bruker AXS, 1994)'
_computing_molecular_graphics 'SHELXTL v6.12 (Bruker AXS, 2001)'
_computing_publication_material 'SHELXTL v6.12 (Bruker AXS, 2001)'
_computing_structure_refinement 'SHELXTL v6.12 (Bruker AXS, 2001)'
_computing_structure_solution 'SHELXTL v6.12 (Bruker AXS, 2001)'
_diffrn_ambient_temperature 180(2)
_diffrn_detector_area_resol_mean 8.192
_diffrn_measured_fraction_theta_full 0.995
_diffrn_measured_fraction_theta_max 0.995
_diffrn_measurement_device_type 'Bruker SMART CCD'
_diffrn_measurement_method 'Thin slice \w-scans'
_diffrn_radiation_monochromator 'Silicon 111'
_diffrn_radiation_source 'Daresbury SRS, Station 9.8'
_diffrn_radiation_type synchrotron
_diffrn_radiation_wavelength 0.6904
_diffrn_reflns_av_R_equivalents 0.0305
_diffrn_reflns_av_sigmaI/netI 0.0440
_diffrn_reflns_limit_h_max 23
_diffrn_reflns_limit_h_min -21
_diffrn_reflns_limit_k_max 14
_diffrn_reflns_limit_k_min -14
_diffrn_reflns_limit_l_max 21
_diffrn_reflns_limit_l_min -30
_diffrn_reflns_number 26284
_diffrn_reflns_theta_full 22.60
_diffrn_reflns_theta_max 22.60
_diffrn_reflns_theta_min 1.99
_diffrn_standards_number 0
_exptl_absorpt_coefficient_mu 0.106
_exptl_absorpt_correction_T_max 0.9989
_exptl_absorpt_correction_T_min 0.9792
_exptl_absorpt_correction_type multi-scan
_exptl_absorpt_process_details
;
   Correction applied by SADABS - note that the transmission factors are
   not real since they include corrections for beam decay and possibly
   crystal decay (the two cannot be distinguished).

   The numbers listed in the CIF are those calculated by SHELXL.
;
_exptl_crystal_colour red
_exptl_crystal_density_diffrn 1.055
_exptl_crystal_density_method 'not measured'
_exptl_crystal_description needle
_exptl_crystal_F_000 2561
_exptl_crystal_size_max 0.20
_exptl_crystal_size_mid 0.02
_exptl_crystal_size_min 0.01
_refine_diff_density_max 1.454
_refine_diff_density_min -1.774
_refine_diff_density_rms 0.102
_refine_ls_extinction_method none
_refine_ls_goodness_of_fit_ref 1.622
_refine_ls_hydrogen_treatment constr
_refine_ls_matrix_type full
_refine_ls_number_parameters 663
_refine_ls_number_reflns 10687
_refine_ls_number_restraints 74
_refine_ls_restrained_S_all 1.644
_refine_ls_R_factor_all 0.1687
_refine_ls_R_factor_gt 0.1362
_refine_ls_shift/su_max 0.057
_refine_ls_shift/su_mean 0.002
_refine_ls_structure_factor_coef Fsqd
_refine_ls_weighting_details 'calc w=1/[\s^2^(Fo^2^)+(0.2000P)^2^+0.0000P] where P=(Fo^2^+2Fc^2^)/3'
_refine_ls_weighting_scheme calc
_refine_ls_wR_factor_gt 0.3937
_refine_ls_wR_factor_ref 0.4198
_reflns_number_gt 7091
_reflns_number_total 10687
_reflns_threshold_expression I>2\s(I)
_cod_data_source_file ic034699wsi20030625_112930_2.cif
_cod_data_source_block cam131
_cod_original_cell_volume 7435.9(9)
_cod_database_code 4314382

loop_
_symmetry_equiv_pos_as_xyz
'x, y, z'
'-x+1/2, y+1/2, -z+1/2'
'-x, -y, -z'
'x-1/2, -y-1/2, z-1/2'

loop_
_atom_site_label
_atom_site_type_symbol
_atom_site_fract_x
_atom_site_fract_y
_atom_site_fract_z
_atom_site_U_iso_or_equiv
_atom_site_adp_type
_atom_site_occupancy
_atom_site_symmetry_multiplicity
_atom_site_calc_flag
_atom_site_refinement_flags
_atom_site_disorder_assembly
_atom_site_disorder_group
Zn1 Zn 0.8680(4) 0.2747(7) 0.4964(3) 0.0413(19) Uiso 0.08 1 d P . .
P1 P 1.20335(9) 0.16104(13) 0.80449(6) 0.0523(5) Uani 1 1 d . . .
N1 N 0.9659(2) 0.2797(4) 0.49515(16) 0.0414(12) Uani 1 1 d . . .
H1 H 0.9250 0.2667 0.4960 0.050 Uiso 0.46 1 calc PR . .
N2 N 0.8903(2) 0.1460(4) 0.53903(16) 0.0384(11) Uani 1 1 d . . .
H2 H 0.8863 0.2050 0.5227 0.046 Uiso 0.46 1 calc PR . .
N3 N 0.7682(2) 0.2748(4) 0.49889(17) 0.0444(12) Uani 1 1 d . . .
H3 H 0.8080 0.2796 0.4921 0.053 Uiso 0.46 1 calc PR . .
N4 N 0.8429(2) 0.4028(4) 0.45218(17) 0.0403(12) Uani 1 1 d . . .
H4 H 0.8468 0.3473 0.4709 0.048 Uiso 0.46 1 calc PR . .
C1 C 0.9905(3) 0.3573(5) 0.4695(2) 0.0411(14) Uani 1 1 d . . .
C2 C 1.0593(3) 0.3540(5) 0.4780(2) 0.0437(14) Uani 1 1 d D . .
C3 C 1.0755(2) 0.2727(5) 0.5079(2) 0.0407(14) Uani 1 1 d . . .
C4 C 1.0162(3) 0.2246(5) 0.5196(2) 0.0415(14) Uani 1 1 d . . .
C5 C 1.0073(3) 0.1390(5) 0.5495(2) 0.0409(14) Uani 1 1 d . . .
C6 C 0.9470(3) 0.0984(4) 0.5563(2) 0.0409(14) Uani 1 1 d . . .
C7 C 0.9327(3) 0.0010(5) 0.5812(2) 0.0479(15) Uani 1 1 d . . .
C8 C 0.8675(3) -0.0042(5) 0.5785(2) 0.0488(15) Uani 1 1 d D . .
C9 C 0.8414(3) 0.0857(5) 0.5517(2) 0.0454(15) Uani 1 1 d . . .
C10 C 0.7772(3) 0.1100(5) 0.5453(2) 0.0504(16) Uani 1 1 d . . .
H10A H 0.7506 0.0592 0.5578 0.061 Uiso 1 1 calc R . .
C11 C 0.7441(3) 0.1955(5) 0.5239(2) 0.0495(16) Uani 1 1 d . . .
C12 C 0.6771(3) 0.2164(5) 0.5278(2) 0.0522(16) Uani 1 1 d D . .
C13 C 0.6625(3) 0.3098(6) 0.5053(2) 0.0535(17) Uani 1 1 d . . .
C14 C 0.7208(3) 0.3456(5) 0.4860(2) 0.0442(14) Uani 1 1 d . . .
C15 C 0.7288(3) 0.4338(5) 0.4569(2) 0.0431(14) Uani 1 1 d . . .
C16 C 0.7873(3) 0.4573(4) 0.4386(2) 0.0397(14) Uani 1 1 d . . .
C17 C 0.8005(3) 0.5389(5) 0.4047(2) 0.0429(14) Uani 1 1 d . . .
C18 C 0.8638(3) 0.5345(4) 0.4001(2) 0.0431(14) Uani 1 1 d D . .
C19 C 0.8907(3) 0.4504(4) 0.4313(2) 0.0412(14) Uani 1 1 d . . .
C20 C 0.9561(3) 0.4299(5) 0.4395(2) 0.0415(14) Uani 1 1 d . . .
H20A H 0.9817 0.4728 0.4216 0.050 Uiso 1 1 calc R . .
C21 C 1.1443(3) 0.2418(5) 0.5244(2) 0.0524(16) Uani 1 1 d . . .
H21A H 1.1734 0.2896 0.5103 0.079 Uiso 1 1 calc R . .
H21B H 1.1518 0.1705 0.5138 0.079 Uiso 1 1 calc R . .
H21C H 1.1522 0.2455 0.5599 0.079 Uiso 1 1 calc R . .
C22 C 0.9779(3) -0.0806(6) 0.6026(3) 0.0639(19) Uani 1 1 d . . .
H22A H 0.9538 -0.1361 0.6166 0.096 Uiso 1 1 calc R . .
H22B H 1.0082 -0.0495 0.6281 0.096 Uiso 1 1 calc R . .
H22C H 1.0014 -0.1098 0.5772 0.096 Uiso 1 1 calc R . .
C23 C 0.5981(3) 0.3623(7) 0.5032(3) 0.076(2) Uani 1 1 d . . .
H23A H 0.5689 0.3184 0.5194 0.114 Uiso 1 1 calc R . .
H23B H 0.5805 0.3728 0.4693 0.114 Uiso 1 1 calc R . .
H23C H 0.6029 0.4300 0.5197 0.114 Uiso 1 1 calc R . .
C24 C 0.7533(3) 0.6148(5) 0.3773(2) 0.0526(16) Uani 1 1 d . . .
H24A H 0.7764 0.6611 0.3572 0.079 Uiso 1 1 calc R . .
H24B H 0.7324 0.6563 0.4005 0.079 Uiso 1 1 calc R . .
H24C H 0.7209 0.5755 0.3564 0.079 Uiso 1 1 calc R . .
C25 C 1.1031(3) 0.4312(5) 0.4576(2) 0.0497(15) Uani 1 1 d D B .
H25A H 1.1423 0.4382 0.4808 0.060 Uiso 1 1 calc R . .
H25B H 1.0816 0.5000 0.4554 0.060 Uiso 1 1 calc R . .
C26 C 1.1226(5) 0.4048(7) 0.4084(3) 0.0979(8) Uiso 1 1 d D . .
H26A H 1.0837 0.3970 0.3849 0.117 Uiso 1 1 calc R A 1
H26B H 1.1454 0.3371 0.4104 0.117 Uiso 1 1 calc R A 1
C27 C 1.1662(5) 0.4882(7) 0.3896(4) 0.1064(9) Uiso 0.67 1 d PD B 1
H27A H 1.1872 0.4614 0.3620 0.128 Uiso 0.67 1 calc PR B 1
H27B H 1.1995 0.5110 0.4157 0.128 Uiso 0.67 1 calc PR B 1
C28 C 1.1176(8) 0.5837(10) 0.3725(7) 0.1192(10) Uiso 0.67 1 d PD B 1
H28A H 1.0838 0.5571 0.3477 0.143 Uiso 0.67 1 calc PR B 1
H28B H 1.0966 0.6069 0.4007 0.143 Uiso 0.67 1 calc PR B 1
C29 C 1.1483(9) 0.6753(12) 0.3522(7) 0.1362(11) Uiso 0.67 1 d PD B 1
H29A H 1.1733 0.6522 0.3260 0.163 Uiso 0.67 1 calc PR B 1
H29B H 1.1782 0.7085 0.3779 0.163 Uiso 0.67 1 calc PR B 1
C30 C 1.0967(10) 0.7562(15) 0.3314(8) 0.1702(14) Uiso 0.67 1 d PD B 1
H30A H 1.1179 0.8161 0.3183 0.255 Uiso 0.67 1 calc PR B 1
H30B H 1.0724 0.7797 0.3575 0.255 Uiso 0.67 1 calc PR B 1
H30C H 1.0676 0.7237 0.3056 0.255 Uiso 0.67 1 calc PR B 1
C27' C 1.1662(5) 0.4882(7) 0.3896(4) 0.1064(9) Uiso 0.33 1 d P B 2
H27C H 1.2096 0.4744 0.4063 0.128 Uiso 0.33 1 calc PR B 2
H27D H 1.1679 0.4716 0.3550 0.128 Uiso 0.33 1 calc PR B 2
C28' C 1.1580(14) 0.5968(12) 0.3916(14) 0.1192(10) Uiso 0.33 1 d PD B 2
H28C H 1.1557 0.6181 0.4257 0.143 Uiso 0.33 1 calc PR B 2
H28D H 1.1170 0.6162 0.3725 0.143 Uiso 0.33 1 calc PR B 2
C29' C 1.2144(16) 0.6564(18) 0.3712(15) 0.1362(11) Uiso 0.33 1 d PD B 2
H29C H 1.1976 0.7058 0.3454 0.163 Uiso 0.33 1 calc PR B 2
H29D H 1.2398 0.6959 0.3974 0.163 Uiso 0.33 1 calc PR B 2
C30' C 1.2566(18) 0.571(3) 0.3503(17) 0.1702(14) Uiso 0.33 1 d PD B 2
H30D H 1.2925 0.6047 0.3369 0.255 Uiso 0.33 1 calc PR B 2
H30E H 1.2307 0.5326 0.3247 0.255 Uiso 0.33 1 calc PR B 2
H30F H 1.2729 0.5233 0.3763 0.255 Uiso 0.33 1 calc PR B 2
C31 C 0.8290(3) -0.0873(6) 0.5986(3) 0.073(2) Uani 1 1 d D . .
H31A H 0.8522 -0.1543 0.5977 0.087 Uiso 1 1 calc R . .
H31B H 0.7880 -0.0946 0.5774 0.087 Uiso 1 1 calc R . .
C32 C 0.8147(5) -0.0677(8) 0.6500(3) 0.0979(8) Uiso 1 1 d D . .
H32A H 0.7951 0.0020 0.6525 0.117 Uiso 1 1 calc R . .
H32B H 0.8546 -0.0704 0.6727 0.117 Uiso 1 1 calc R . .
C33 C 0.7672(5) -0.1551(8) 0.6628(3) 0.1064(9) Uiso 1 1 d D . .
H33A H 0.7242 -0.1388 0.6459 0.128 Uiso 1 1 calc R . .
H33B H 0.7810 -0.2219 0.6496 0.128 Uiso 1 1 calc R . .
C34 C 0.7613(5) -0.1694(9) 0.7123(4) 0.1192(10) Uiso 1 1 d D . .
H34A H 0.7420 -0.1065 0.7253 0.143 Uiso 1 1 calc R . .
H34B H 0.8042 -0.1799 0.7305 0.143 Uiso 1 1 calc R . .
C35 C 0.7173(6) -0.2684(10) 0.7192(5) 0.1362(11) Uiso 1 1 d D . .
H35A H 0.7336 -0.3294 0.7025 0.163 Uiso 1 1 calc R . .
H35B H 0.7189 -0.2852 0.7541 0.163 Uiso 1 1 calc R . .
C36 C 0.6519(6) -0.2468(13) 0.6993(6) 0.1702(14) Uiso 1 1 d D . .
H36A H 0.6251 -0.3077 0.7038 0.255 Uiso 1 1 calc R . .
H36B H 0.6505 -0.2314 0.6646 0.255 Uiso 1 1 calc R . .
H36C H 0.6359 -0.1866 0.7160 0.255 Uiso 1 1 calc R . .
C37 C 0.6348(3) 0.1477(6) 0.5547(3) 0.069(2) Uani 1 1 d D . .
H37A H 0.6439 0.0737 0.5482 0.083 Uiso 1 1 calc R . .
H37B H 0.5894 0.1614 0.5428 0.083 Uiso 1 1 calc R . .
C38 C 0.6460(5) 0.1678(8) 0.6096(3) 0.0979(8) Uiso 1 1 d D . .
H38A H 0.6908 0.1495 0.6216 0.117 Uiso 1 1 calc R . .
H38B H 0.6403 0.2431 0.6156 0.117 Uiso 1 1 calc R . .
C39 C 0.6013(5) 0.1063(9) 0.6386(3) 0.1064(9) Uiso 1 1 d D . .
H39A H 0.6100 0.0307 0.6363 0.128 Uiso 1 1 calc R . .
H39B H 0.5562 0.1192 0.6255 0.128 Uiso 1 1 calc R . .
C40 C 0.6133(6) 0.1426(10) 0.6930(3) 0.1192(10) Uiso 1 1 d D . .
H40A H 0.6559 0.1176 0.7073 0.143 Uiso 1 1 calc R . .
H40B H 0.6139 0.2197 0.6940 0.143 Uiso 1 1 calc R . .
C41 C 0.5649(6) 0.1047(11) 0.7226(4) 0.1362(11) Uiso 1 1 d D . .
H41A H 0.5681 0.0278 0.7249 0.163 Uiso 1 1 calc R . .
H41B H 0.5219 0.1218 0.7060 0.163 Uiso 1 1 calc R . .
C42 C 0.5706(7) 0.1490(13) 0.7732(5) 0.1702(14) Uiso 1 1 d D . .
H42A H 0.5368 0.1200 0.7906 0.255 Uiso 1 1 calc R . .
H42B H 0.5663 0.2250 0.7714 0.255 Uiso 1 1 calc R . .
H42C H 0.6126 0.1310 0.7903 0.255 Uiso 1 1 calc R . .
C43 C 0.9030(3) 0.6004(5) 0.3695(2) 0.0479(15) Uani 1 1 d D . .
H43A H 0.9412 0.6264 0.3902 0.057 Uiso 1 1 calc R . .
H43B H 0.8773 0.6617 0.3574 0.057 Uiso 1 1 calc R . .
C44 C 0.9248(4) 0.5423(8) 0.3261(3) 0.0979(8) Uiso 1 1 d D . .
H44A H 0.9591 0.5829 0.3133 0.117 Uiso 1 1 calc R . .
H44B H 0.9431 0.4742 0.3374 0.117 Uiso 1 1 calc R . .
C45 C 0.8708(5) 0.5235(9) 0.2850(3) 0.1064(9) Uiso 1 1 d D . .
H45A H 0.8341 0.4909 0.2985 0.128 Uiso 1 1 calc R . .
H45B H 0.8564 0.5913 0.2706 0.128 Uiso 1 1 calc R . .
C46 C 0.8920(5) 0.4531(9) 0.2453(4) 0.1192(10) Uiso 1 1 d D . .
H46A H 0.9034 0.3835 0.2590 0.143 Uiso 1 1 calc R . .
H46B H 0.9304 0.4831 0.2331 0.143 Uiso 1 1 calc R . .
C47 C 0.8377(6) 0.4421(11) 0.2028(4) 0.1362(11) Uiso 1 1 d D . .
H47A H 0.7980 0.4185 0.2155 0.163 Uiso 1 1 calc R . .
H47B H 0.8290 0.5109 0.1872 0.163 Uiso 1 1 calc R . .
C48 C 0.8558(8) 0.3641(12) 0.1650(5) 0.1702(14) Uiso 1 1 d D . .
H48A H 0.8208 0.3589 0.1385 0.255 Uiso 1 1 calc R . .
H48B H 0.8634 0.2956 0.1802 0.255 Uiso 1 1 calc R . .
H48C H 0.8947 0.3878 0.1521 0.255 Uiso 1 1 calc R . .
C49 C 0.6744(3) 0.5092(5) 0.4470(2) 0.0457(15) Uani 1 1 d . . .
C50 C 0.6243(3) 0.4901(5) 0.4103(2) 0.0516(16) Uani 1 1 d . . .
H50A H 0.6249 0.4289 0.3911 0.062 Uiso 1 1 calc R . .
C51 C 0.5737(3) 0.5599(5) 0.4018(3) 0.0548(17) Uani 1 1 d . D .
C52 C 0.5751(3) 0.6490(5) 0.4299(3) 0.0553(17) Uani 1 1 d . . .
H52A H 0.5409 0.6973 0.4237 0.066 Uiso 1 1 calc R . .
C53 C 0.6234(3) 0.6719(5) 0.4668(3) 0.0564(17) Uani 1 1 d . C .
C54 C 0.6737(3) 0.5984(5) 0.4747(2) 0.0502(16) Uani 1 1 d . . .
H54A H 0.7077 0.6106 0.4997 0.060 Uiso 1 1 calc R . .
C55 C 0.6248(3) 0.7713(5) 0.4971(3) 0.0621(19) Uani 1 1 d D . .
C56 C 0.6131(8) 0.7425(13) 0.5478(5) 0.0892(15) Uiso 0.55 1 d PD C 1
H56A H 0.5671 0.7339 0.5491 0.134 Uiso 0.55 1 calc PR C 1
H56B H 0.6296 0.7978 0.5703 0.134 Uiso 0.55 1 calc PR C 1
H56C H 0.6352 0.6769 0.5571 0.134 Uiso 0.55 1 calc PR C 1
C57 C 0.6879(6) 0.8272(14) 0.4955(6) 0.0892(15) Uiso 0.55 1 d PD C 1
H57A H 0.6889 0.8583 0.4634 0.134 Uiso 0.55 1 calc PR C 1
H57B H 0.7231 0.7774 0.5019 0.134 Uiso 0.55 1 calc PR C 1
H57C H 0.6923 0.8821 0.5202 0.134 Uiso 0.55 1 calc PR C 1
C58 C 0.5706(7) 0.8486(13) 0.4756(6) 0.0892(15) Uiso 0.55 1 d PD C 1
H58A H 0.5632 0.8402 0.4402 0.134 Uiso 0.55 1 calc PR C 1
H58B H 0.5838 0.9205 0.4834 0.134 Uiso 0.55 1 calc PR C 1
H58C H 0.5310 0.8332 0.4896 0.134 Uiso 0.55 1 calc PR C 1
C56' C 0.6573(9) 0.7467(16) 0.5514(5) 0.0892(15) Uiso 0.45 1 d PD C 2
H56D H 0.6897 0.6921 0.5504 0.134 Uiso 0.45 1 calc PR C 2
H56E H 0.6244 0.7230 0.5712 0.134 Uiso 0.45 1 calc PR C 2
H56F H 0.6776 0.8101 0.5657 0.134 Uiso 0.45 1 calc PR C 2
C57' C 0.6717(8) 0.8473(16) 0.4766(7) 0.0892(15) Uiso 0.45 1 d PD C 2
H57D H 0.6555 0.8657 0.4432 0.134 Uiso 0.45 1 calc PR C 2
H57E H 0.7137 0.8139 0.4771 0.134 Uiso 0.45 1 calc PR C 2
H57F H 0.6759 0.9105 0.4966 0.134 Uiso 0.45 1 calc PR C 2
C58' C 0.5623(7) 0.8240(16) 0.5014(7) 0.0892(15) Uiso 0.45 1 d PD C 2
H58D H 0.5408 0.8393 0.4689 0.134 Uiso 0.45 1 calc PR C 2
H58E H 0.5700 0.8892 0.5196 0.134 Uiso 0.45 1 calc PR C 2
H58F H 0.5352 0.7782 0.5186 0.134 Uiso 0.45 1 calc PR C 2
C59 C 0.5190(3) 0.5373(6) 0.3623(3) 0.065(2) Uani 1 1 d D . .
C60 C 0.5443(6) 0.5174(10) 0.3132(4) 0.0892(15) Uiso 0.75 1 d PD D 1
H60A H 0.5593 0.4452 0.3120 0.134 Uiso 0.75 1 calc PR D 1
H60B H 0.5799 0.5650 0.3096 0.134 Uiso 0.75 1 calc PR D 1
H60C H 0.5099 0.5292 0.2868 0.134 Uiso 0.75 1 calc PR D 1
C61 C 0.4871(6) 0.4312(8) 0.3774(4) 0.0892(15) Uiso 0.75 1 d PD D 1
H61A H 0.5155 0.3973 0.4033 0.134 Uiso 0.75 1 calc PR D 1
H61B H 0.4805 0.3848 0.3492 0.134 Uiso 0.75 1 calc PR D 1
H61C H 0.4458 0.4463 0.3890 0.134 Uiso 0.75 1 calc PR D 1
C62 C 0.4657(5) 0.6171(9) 0.3573(4) 0.0892(15) Uiso 0.75 1 d PD D 1
H62A H 0.4337 0.5983 0.3788 0.134 Uiso 0.75 1 calc PR D 1
H62B H 0.4456 0.6187 0.3237 0.134 Uiso 0.75 1 calc PR D 1
H62C H 0.4834 0.6860 0.3664 0.134 Uiso 0.75 1 calc PR D 1
C60' C 0.5125(16) 0.6423(17) 0.3307(11) 0.0892(15) Uiso 0.25 1 d PD D 2
H60D H 0.5508 0.6853 0.3387 0.134 Uiso 0.25 1 calc PR D 2
H60E H 0.4747 0.6811 0.3381 0.134 Uiso 0.25 1 calc PR D 2
H60F H 0.5080 0.6247 0.2961 0.134 Uiso 0.25 1 calc PR D 2
C61' C 0.5277(16) 0.4505(19) 0.3262(11) 0.0892(15) Uiso 0.25 1 d PD D 2
H61D H 0.5316 0.3836 0.3432 0.134 Uiso 0.25 1 calc PR D 2
H61E H 0.5665 0.4635 0.3107 0.134 Uiso 0.25 1 calc PR D 2
H61F H 0.4905 0.4487 0.3013 0.134 Uiso 0.25 1 calc PR D 2
C62' C 0.4541(12) 0.529(2) 0.3818(11) 0.0892(15) Uiso 0.25 1 d PD D 2
H62D H 0.4540 0.4680 0.4031 0.134 Uiso 0.25 1 calc PR D 2
H62E H 0.4201 0.5214 0.3547 0.134 Uiso 0.25 1 calc PR D 2
H62F H 0.4464 0.5920 0.4002 0.134 Uiso 0.25 1 calc PR D 2
C63 C 1.0658(3) 0.0921(4) 0.5777(2) 0.0394(14) Uani 1 1 d . . .
C64 C 1.0823(3) 0.1236(4) 0.6254(2) 0.0401(14) Uani 1 1 d . . .
H64A H 1.0553 0.1706 0.6399 0.048 Uiso 1 1 calc R . .
C65 C 1.1379(3) 0.0868(5) 0.6521(2) 0.0437(14) Uani 1 1 d . . .
C66 C 1.1759(3) 0.0164(5) 0.6311(2) 0.0517(16) Uani 1 1 d . . .
H66A H 1.2142 -0.0083 0.6491 0.062 Uiso 1 1 calc R . .
C67 C 1.1592(3) -0.0190(5) 0.5842(2) 0.0531(17) Uani 1 1 d . . .
H67A H 1.1850 -0.0690 0.5704 0.064 Uiso 1 1 calc R . .
C68 C 1.1038(3) 0.0198(5) 0.5573(2) 0.0548(17) Uani 1 1 d . . .
H68A H 1.0922 -0.0034 0.5250 0.066 Uiso 1 1 calc R . .
C69 C 1.1547(3) 0.1221(5) 0.7019(2) 0.0449(15) Uani 1 1 d . . .
C70 C 1.1719(3) 0.1488(5) 0.7430(3) 0.0506(16) Uani 1 1 d . . .
C71 C 1.1496(4) 0.2532(5) 0.8294(3) 0.0637(19) Uani 1 1 d . . .
C72 C 1.0886(4) 0.2776(6) 0.8063(4) 0.079(2) Uani 1 1 d . . .
H72A H 1.0755 0.2518 0.7746 0.095 Uiso 1 1 calc R . .
C73 C 1.0478(5) 0.3386(8) 0.8292(5) 0.106(3) Uani 1 1 d . . .
H73A H 1.0060 0.3528 0.8137 0.127 Uiso 1 1 calc R . .
C74 C 1.0665(8) 0.3789(10) 0.8739(7) 0.136(6) Uani 1 1 d . . .
H74A H 1.0379 0.4216 0.8893 0.163 Uiso 1 1 calc R . .
C75 C 1.1273(9) 0.3579(8) 0.8973(4) 0.133(5) Uani 1 1 d . . .
H75A H 1.1403 0.3866 0.9285 0.160 Uiso 1 1 calc R . .
C76 C 1.1692(5) 0.2950(6) 0.8751(3) 0.084(3) Uani 1 1 d . . .
H76A H 1.2108 0.2806 0.8909 0.101 Uiso 1 1 calc R . .
C77 C 1.2760(3) 0.2377(5) 0.8002(2) 0.0483(15) Uani 1 1 d . . .
C78 C 1.3273(3) 0.2227(5) 0.8352(2) 0.0582(18) Uani 1 1 d . . .
H78A H 1.3235 0.1753 0.8610 0.070 Uiso 1 1 calc R . .
C79 C 1.3855(4) 0.2765(6) 0.8333(3) 0.069(2) Uani 1 1 d . . .
H79A H 1.4206 0.2663 0.8577 0.082 Uiso 1 1 calc R . .
C80 C 1.3901(4) 0.3446(6) 0.7951(3) 0.067(2) Uani 1 1 d . . .
H80A H 1.4291 0.3806 0.7929 0.080 Uiso 1 1 calc R . .
C81 C 1.3394(4) 0.3605(6) 0.7607(3) 0.0613(18) Uani 1 1 d . . .
H81A H 1.3432 0.4090 0.7353 0.074 Uiso 1 1 calc R . .
C82 C 1.2825(3) 0.3073(5) 0.7621(2) 0.0529(16) Uani 1 1 d . . .
H82A H 1.2479 0.3178 0.7373 0.064 Uiso 1 1 calc R . .

loop_
_atom_site_aniso_label
_atom_site_aniso_U_11
_atom_site_aniso_U_22
_atom_site_aniso_U_33
_atom_site_aniso_U_23
_atom_site_aniso_U_13
_atom_site_aniso_U_12
P1 0.0604(11) 0.0493(11) 0.0445(10) 0.0011(8) -0.0059(8) -0.0040(8)
N1 0.035(3) 0.048(3) 0.040(3) 0.000(2) -0.004(2) -0.001(2)
N2 0.034(3) 0.038(3) 0.041(3) -0.001(2) -0.005(2) 0.005(2)
N3 0.035(3) 0.048(3) 0.050(3) 0.002(2) 0.003(2) 0.001(2)
N4 0.034(3) 0.044(3) 0.042(3) 0.000(2) -0.002(2) 0.002(2)
C1 0.035(3) 0.046(3) 0.041(3) -0.008(3) 0.002(3) 0.001(3)
C2 0.034(3) 0.053(4) 0.044(3) -0.008(3) 0.001(3) 0.002(3)
C3 0.028(3) 0.047(4) 0.045(3) -0.006(3) -0.003(2) 0.002(3)
C4 0.032(3) 0.051(4) 0.040(3) -0.009(3) -0.005(2) 0.008(3)
C5 0.037(3) 0.043(3) 0.040(3) -0.004(3) -0.008(2) 0.005(3)
C6 0.040(3) 0.041(3) 0.040(3) -0.004(3) -0.004(2) 0.003(3)
C7 0.044(4) 0.046(4) 0.051(4) -0.001(3) -0.005(3) 0.009(3)
C8 0.046(4) 0.043(4) 0.055(4) 0.003(3) -0.002(3) -0.003(3)
C9 0.042(3) 0.044(4) 0.049(4) -0.001(3) 0.001(3) 0.003(3)
C10 0.040(4) 0.049(4) 0.061(4) 0.006(3) 0.004(3) -0.004(3)
C11 0.038(3) 0.052(4) 0.058(4) 0.002(3) 0.006(3) 0.003(3)
C12 0.033(3) 0.059(4) 0.065(4) 0.011(3) 0.006(3) 0.002(3)
C13 0.037(3) 0.067(4) 0.057(4) 0.008(3) 0.009(3) 0.014(3)
C14 0.033(3) 0.049(4) 0.050(3) 0.001(3) 0.002(3) 0.007(3)
C15 0.040(3) 0.048(4) 0.040(3) -0.005(3) -0.001(3) 0.007(3)
C16 0.035(3) 0.041(3) 0.041(3) -0.006(3) -0.008(2) 0.006(3)
C17 0.043(3) 0.039(3) 0.043(3) -0.004(3) -0.009(3) 0.004(3)
C18 0.044(3) 0.038(3) 0.045(3) -0.004(3) -0.005(3) 0.003(3)
C19 0.044(3) 0.039(3) 0.039(3) -0.002(3) -0.004(3) 0.003(3)
C20 0.036(3) 0.048(4) 0.040(3) 0.000(3) -0.001(2) 0.003(3)
C21 0.027(3) 0.064(4) 0.063(4) -0.002(3) -0.004(3) 0.003(3)
C22 0.053(4) 0.056(4) 0.078(5) 0.012(4) -0.012(4) 0.008(3)
C23 0.043(4) 0.098(6) 0.091(6) 0.025(5) 0.020(4) 0.027(4)
C24 0.050(4) 0.049(4) 0.057(4) 0.011(3) -0.001(3) 0.013(3)
C25 0.042(3) 0.055(4) 0.050(4) -0.005(3) -0.002(3) -0.002(3)
C31 0.058(4) 0.055(4) 0.103(6) 0.022(4) 0.002(4) -0.001(4)
C37 0.039(4) 0.066(5) 0.103(6) 0.024(4) 0.014(4) 0.013(3)
C43 0.049(4) 0.042(3) 0.052(4) 0.004(3) -0.001(3) -0.001(3)
C49 0.038(3) 0.048(4) 0.051(4) 0.002(3) 0.003(3) 0.010(3)
C50 0.047(4) 0.048(4) 0.059(4) -0.006(3) 0.005(3) 0.006(3)
C51 0.041(3) 0.053(4) 0.071(4) -0.002(3) 0.008(3) 0.015(3)
C52 0.040(3) 0.054(4) 0.072(4) 0.001(4) 0.006(3) 0.010(3)
C53 0.047(4) 0.053(4) 0.071(4) -0.005(3) 0.011(3) 0.001(3)
C54 0.038(3) 0.053(4) 0.059(4) -0.005(3) 0.006(3) 0.004(3)
C55 0.046(4) 0.059(4) 0.082(5) -0.017(4) 0.011(3) 0.007(3)
C59 0.044(4) 0.075(5) 0.073(5) -0.005(4) -0.007(3) 0.015(3)
C63 0.031(3) 0.040(3) 0.045(3) -0.005(3) -0.005(2) 0.007(2)
C64 0.035(3) 0.039(3) 0.044(3) -0.002(3) -0.003(3) 0.000(2)
C65 0.040(3) 0.043(3) 0.045(3) -0.001(3) -0.006(3) -0.004(3)
C66 0.038(3) 0.054(4) 0.059(4) 0.002(3) -0.010(3) 0.007(3)
C67 0.047(4) 0.059(4) 0.050(4) -0.006(3) -0.007(3) 0.022(3)
C68 0.055(4) 0.060(4) 0.048(4) -0.008(3) -0.003(3) 0.006(3)
C69 0.039(3) 0.049(4) 0.043(4) 0.000(3) -0.012(3) 0.000(3)
C70 0.044(4) 0.045(4) 0.062(4) 0.002(3) 0.002(3) 0.000(3)
C71 0.088(6) 0.046(4) 0.060(4) 0.008(3) 0.020(4) -0.008(4)
C72 0.076(5) 0.061(5) 0.103(6) 0.005(5) 0.018(5) 0.002(4)
C73 0.100(7) 0.080(7) 0.147(10) 0.006(7) 0.052(7) 0.023(6)
C74 0.161(13) 0.103(9) 0.162(13) 0.047(10) 0.095(11) 0.064(9)
C75 0.270(18) 0.065(6) 0.080(7) 0.001(5) 0.082(10) 0.019(9)
C76 0.144(8) 0.067(5) 0.045(4) 0.008(4) 0.020(5) 0.007(5)
C77 0.060(4) 0.039(3) 0.042(3) -0.002(3) -0.008(3) -0.001(3)
C78 0.072(5) 0.047(4) 0.051(4) -0.001(3) -0.017(3) 0.000(3)
C79 0.065(5) 0.054(4) 0.079(5) -0.010(4) -0.024(4) 0.000(4)
C80 0.063(5) 0.058(5) 0.076(5) -0.011(4) -0.002(4) -0.013(4)
C81 0.069(5) 0.057(4) 0.057(4) 0.002(3) 0.003(4) -0.006(4)
C82 0.056(4) 0.050(4) 0.049(4) 0.003(3) -0.008(3) 0.003(3)

loop_
_atom_type_symbol
_atom_type_description
_atom_type_scat_dispersion_real
_atom_type_scat_dispersion_imag
_atom_type_scat_source
C C 0.0033 0.0016 'International Tables Vol C Tables 4.2.6.8 and 6.1.1.4'
H H 0.0000 0.0000 'International Tables Vol C Tables 4.2.6.8 and 6.1.1.4'
N N 0.0061 0.0033 'International Tables Vol C Tables 4.2.6.8 and 6.1.1.4'
P P 0.1023 0.0942 'International Tables Vol C Tables 4.2.6.8 and 6.1.1.4'
Zn Zn 0.2839 1.4301 'International Tables Vol C Tables 4.2.6.8 and 6.1.1.4'

loop_
_geom_angle_atom_site_label_1
_geom_angle_atom_site_label_2
_geom_angle_atom_site_label_3
_geom_angle
_geom_angle_site_symmetry_1
_geom_angle_site_symmetry_3
_geom_angle_publ_flag
N2 Zn1 N1 82.7(3) . . ?
N2 Zn1 N4 178.2(5) . . ?
N1 Zn1 N4 98.7(4) . . ?
N2 Zn1 N3 98.2(4) . . ?
N1 Zn1 N3 178.0(5) . . ?
N4 Zn1 N3 80.4(3) . . ?
C70 P1 C71 104.1(3) . . ?
C70 P1 C77 101.9(3) . . ?
C71 P1 C77 103.5(3) . . ?
C1 N1 C4 108.4(5) . . ?
C1 N1 Zn1 118.1(4) . . ?
C4 N1 Zn1 133.2(5) . . ?
C9 N2 C6 107.8(5) . . ?
C9 N2 Zn1 118.4(4) . . ?
C6 N2 Zn1 133.5(5) . . ?
C11 N3 C14 109.1(5) . . ?
C11 N3 Zn1 116.6(4) . . ?
C14 N3 Zn1 133.7(5) . . ?
C19 N4 C16 107.5(5) . . ?
C19 N4 Zn1 117.0(4) . . ?
C16 N4 Zn1 135.4(5) . . ?
N1 C1 C20 126.8(5) . . ?
N1 C1 C2 109.2(5) . . ?
C20 C1 C2 124.0(6) . . ?
C3 C2 C1 107.4(5) . . ?
C3 C2 C25 128.1(5) . . ?
C1 C2 C25 124.5(5) . . ?
C2 C3 C4 107.5(5) . . ?
C2 C3 C21 123.3(5) . . ?
C4 C3 C21 129.1(5) . . ?
N1 C4 C5 122.9(5) . . ?
N1 C4 C3 107.5(5) . . ?
C5 C4 C3 129.7(5) . . ?
C4 C5 C6 123.7(5) . . ?
C4 C5 C63 117.5(5) . . ?
C6 C5 C63 118.6(5) . . ?
N2 C6 C5 123.2(5) . . ?
N2 C6 C7 108.9(5) . . ?
C5 C6 C7 127.9(5) . . ?
C8 C7 C6 106.0(5) . . ?
C8 C7 C22 125.2(6) . . ?
C6 C7 C22 128.7(6) . . ?
C7 C8 C9 107.9(5) . . ?
C7 C8 C31 127.1(6) . . ?
C9 C8 C31 125.0(6) . . ?
N2 C9 C10 126.5(6) . . ?
N2 C9 C8 109.4(5) . . ?
C10 C9 C8 123.7(6) . . ?
C9 C10 C11 131.7(6) . . ?
N3 C11 C10 127.5(5) . . ?
N3 C11 C12 108.8(5) . . ?
C10 C11 C12 123.7(6) . . ?
C13 C12 C11 107.2(5) . . ?
C13 C12 C37 128.6(6) . . ?
C11 C12 C37 124.2(6) . . ?
C12 C13 C14 106.8(5) . . ?
C12 C13 C23 124.1(6) . . ?
C14 C13 C23 129.1(6) . . ?
N3 C14 C15 123.5(5) . . ?
N3 C14 C13 108.1(5) . . ?
C15 C14 C13 128.3(5) . . ?
C14 C15 C16 122.8(5) . . ?
C14 C15 C49 118.9(5) . . ?
C16 C15 C49 118.2(5) . . ?
N4 C16 C15 122.5(5) . . ?
N4 C16 C17 108.8(5) . . ?
C15 C16 C17 128.6(5) . . ?
C18 C17 C16 107.2(5) . . ?
C18 C17 C24 124.6(6) . . ?
C16 C17 C24 128.2(5) . . ?
C17 C18 C19 107.1(5) . . ?
C17 C18 C43 129.6(5) . . ?
C19 C18 C43 123.3(5) . . ?
N4 C19 C20 127.6(5) . . ?
N4 C19 C18 109.2(5) . . ?
C20 C19 C18 123.1(5) . . ?
C19 C20 C1 131.2(6) . . ?
C2 C25 C26 115.8(6) . . ?
C25 C26 C27 112.7(7) . . ?
C26 C27 C28 104.1(8) . . ?
C29 C28 C27 114.9(12) . . ?
C28 C29 C30 110.7(13) . . ?
C30' C29' C28' 106.2(15) . . ?
C8 C31 C32 114.3(7) . . ?
C31 C32 C33 107.2(7) . . ?
C34 C33 C32 116.4(8) . . ?
C33 C34 C35 109.8(9) . . ?
C36 C35 C34 109.9(10) . . ?
C12 C37 C38 111.2(6) . . ?
C39 C38 C37 113.8(7) . . ?
C38 C39 C40 108.3(8) . . ?
C41 C40 C39 113.4(9) . . ?
C40 C41 C42 114.3(11) . . ?
C18 C43 C44 113.7(6) . . ?
C45 C44 C43 113.5(7) . . ?
C46 C45 C44 112.2(8) . . ?
C45 C46 C47 110.6(9) . . ?
C48 C47 C46 111.2(10) . . ?
C54 C49 C50 119.7(5) . . ?
C54 C49 C15 119.4(5) . . ?
C50 C49 C15 120.9(5) . . ?
C51 C50 C49 120.5(6) . . ?
C52 C51 C50 118.2(6) . . ?
C52 C51 C59 121.9(6) . . ?
C50 C51 C59 119.9(6) . . ?
C51 C52 C53 123.8(6) . . ?
C52 C53 C54 116.3(6) . . ?
C52 C53 C55 123.3(6) . . ?
C54 C53 C55 120.4(6) . . ?
C49 C54 C53 121.5(6) . . ?
C58' C55 C56 78.2(10) . . ?
C58' C55 C57 124.7(12) . . ?
C56 C55 C57 112.6(9) . . ?
C58' C55 C53 117.5(10) . . ?
C56 C55 C53 108.4(8) . . ?
C57 C55 C53 109.9(9) . . ?
C58' C55 C57' 110.5(10) . . ?
C56 C55 C57' 133.0(11) . . ?
C57 C55 C57' 24.3(9) . . ?
C53 C55 C57' 107.2(10) . . ?
C58' C55 C58 30.9(8) . . ?
C56 C55 C58 108.7(9) . . ?
C57 C55 C58 106.8(9) . . ?
C53 C55 C58 110.5(8) . . ?
C57' C55 C58 85.9(10) . . ?
C58' C55 C56' 107.2(10) . . ?
C56 C55 C56' 34.3(8) . . ?
C57 C55 C56' 80.9(9) . . ?
C53 C55 C56' 109.3(9) . . ?
C57' C55 C56' 104.4(10) . . ?
C58 C55 C56' 133.5(10) . . ?
C62 C59 C61' 125.4(15) . . ?
C62 C59 C51 115.2(7) . . ?
C61' C59 C51 118.4(14) . . ?
C62 C59 C62' 52.9(12) . . ?
C61' C59 C62' 111.2(14) . . ?
C51 C59 C62' 112.8(14) . . ?
C62 C59 C60 111.2(8) . . ?
C61' C59 C60 38.4(12) . . ?
C51 C59 C60 111.0(7) . . ?
C62' C59 C60 135.8(14) . . ?
C62 C59 C61 105.7(7) . . ?
C61' C59 C61 68.6(13) . . ?
C51 C59 C61 106.1(7) . . ?
C62' C59 C61 55.0(12) . . ?
C60 C59 C61 106.9(7) . . ?
C62 C59 C60' 50.7(11) . . ?
C61' C59 C60' 105.3(13) . . ?
C51 C59 C60' 104.0(14) . . ?
C62' C59 C60' 103.3(12) . . ?
C60 C59 C60' 71.0(12) . . ?
C61 C59 C60' 148.1(14) . . ?
C64 C63 C68 119.5(5) . . ?
C64 C63 C5 118.5(5) . . ?
C68 C63 C5 122.0(5) . . ?
C63 C64 C65 120.6(5) . . ?
C66 C65 C64 119.4(6) . . ?
C66 C65 C69 121.0(5) . . ?
C64 C65 C69 119.6(5) . . ?
C65 C66 C67 121.0(5) . . ?
C66 C67 C68 119.3(6) . . ?
C63 C68 C67 120.3(6) . . ?
C70 C69 C65 176.4(6) . . ?
C69 C70 P1 168.0(6) . . ?
C76 C71 C72 119.2(8) . . ?
C76 C71 P1 117.5(7) . . ?
C72 C71 P1 123.1(6) . . ?
C73 C72 C71 120.4(10) . . ?
C74 C73 C72 120.6(12) . . ?
C73 C74 C75 120.3(11) . . ?
C76 C75 C74 120.1(12) . . ?
C75 C76 C71 119.3(11) . . ?
C78 C77 C82 118.9(6) . . ?
C78 C77 P1 118.0(5) . . ?
C82 C77 P1 123.0(5) . . ?
C77 C78 C79 121.2(7) . . ?
C80 C79 C78 118.3(6) . . ?
C81 C80 C79 120.8(7) . . ?
C80 C81 C82 121.1(7) . . ?
C81 C82 C77 119.7(6) . . ?

loop_
_geom_bond_atom_site_label_1
_geom_bond_atom_site_label_2
_geom_bond_distance
_geom_bond_site_symmetry_2
_geom_bond_publ_flag
Zn1 N2 2.054(9) . ?
Zn1 N1 2.065(9) . ?
Zn1 N4 2.081(9) . ?
Zn1 N3 2.108(9) . ?
P1 C70 1.764(7) . ?
P1 C71 1.826(8) . ?
P1 C77 1.833(7) . ?
N1 C1 1.360(8) . ?
N1 C4 1.382(7) . ?
N2 C9 1.366(8) . ?
N2 C6 1.374(7) . ?
N3 C11 1.363(8) . ?
N3 C14 1.365(7) . ?
N4 C19 1.362(7) . ?
N4 C16 1.377(7) . ?
C1 C20 1.393(8) . ?
C1 C2 1.440(8) . ?
C2 C3 1.353(8) . ?
C2 C25 1.507(8) . ?
C3 C4 1.460(8) . ?
C3 C21 1.518(7) . ?
C4 C5 1.403(8) . ?
C5 C6 1.404(8) . ?
C5 C63 1.505(8) . ?
C6 C7 1.475(9) . ?
C7 C8 1.365(8) . ?
C7 C22 1.491(9) . ?
C8 C9 1.445(8) . ?
C8 C31 1.487(8) . ?
C9 C10 1.378(8) . ?
C10 C11 1.394(9) . ?
C11 C12 1.452(8) . ?
C12 C13 1.369(9) . ?
C12 C37 1.510(8) . ?
C13 C14 1.468(9) . ?
C13 C23 1.510(9) . ?
C14 C15 1.411(9) . ?
C15 C16 1.418(8) . ?
C15 C49 1.499(8) . ?
C16 C17 1.455(8) . ?
C17 C18 1.353(8) . ?
C17 C24 1.528(8) . ?
C18 C19 1.457(8) . ?
C18 C43 1.509(8) . ?
C19 C20 1.392(8) . ?
C25 C26 1.509(10) . ?
C26 C27 1.539(10) . ?
C27 C28 1.630(13) . ?
C28 C29 1.483(15) . ?
C29 C30 1.562(16) . ?
C28' C29' 1.572(17) . ?
C29' C30' 1.559(19) . ?
C31 C32 1.513(10) . ?
C32 C33 1.570(11) . ?
C33 C34 1.405(11) . ?
C34 C35 1.595(12) . ?
C35 C36 1.448(13) . ?
C37 C38 1.536(10) . ?
C38 C39 1.527(11) . ?
C39 C40 1.571(11) . ?
C40 C41 1.464(12) . ?
C41 C42 1.505(13) . ?
C43 C44 1.531(9) . ?
C44 C45 1.531(11) . ?
C45 C46 1.530(11) . ?
C46 C47 1.550(12) . ?
C47 C48 1.529(13) . ?
C49 C54 1.380(9) . ?
C49 C50 1.398(9) . ?
C50 C51 1.390(8) . ?
C51 C52 1.382(9) . ?
C51 C59 1.523(9) . ?
C52 C53 1.387(10) . ?
C53 C54 1.414(9) . ?
C53 C55 1.527(9) . ?
C55 C58' 1.495(14) . ?
C55 C56 1.501(13) . ?
C55 C57 1.513(13) . ?
C55 C57' 1.543(14) . ?
C55 C58 1.575(13) . ?
C55 C56' 1.611(14) . ?
C59 C62 1.512(11) . ?
C59 C61' 1.523(17) . ?
C59 C62' 1.532(17) . ?
C59 C60 1.539(11) . ?
C59 C61 1.596(11) . ?
C59 C60' 1.603(17) . ?
C63 C64 1.386(8) . ?
C63 C68 1.388(9) . ?
C64 C65 1.393(8) . ?
C65 C66 1.379(9) . ?
C65 C69 1.458(8) . ?
C66 C67 1.384(9) . ?
C67 C68 1.399(9) . ?
C69 C70 1.205(8) . ?
C71 C76 1.395(11) . ?
C71 C72 1.400(11) . ?
C72 C73 1.373(13) . ?
C73 C74 1.359(18) . ?
C74 C75 1.39(2) . ?
C75 C76 1.391(15) . ?
C77 C78 1.378(9) . ?
C77 C82 1.403(9) . ?
C78 C79 1.411(10) . ?
C79 C80 1.385(11) . ?
C80 C81 1.361(10) . ?
C81 C82 1.383(9) . ?

loop_
_geom_torsion_atom_site_label_1
_geom_torsion_atom_site_label_2
_geom_torsion_atom_site_label_3
_geom_torsion_atom_site_label_4
_geom_torsion
_geom_torsion_site_symmetry_1
_geom_torsion_site_symmetry_2
_geom_torsion_site_symmetry_3
_geom_torsion_site_symmetry_4
_geom_torsion_publ_flag
N2 Zn1 N1 C1 179.9(4) . . . . ?
N4 Zn1 N1 C1 1.0(6) . . . . ?
N2 Zn1 N1 C4 -7.7(6) . . . . ?
N4 Zn1 N1 C4 173.4(5) . . . . ?
N1 Zn1 N2 C9 -172.4(4) . . . . ?
N3 Zn1 N2 C9 9.5(6) . . . . ?
N1 Zn1 N2 C6 1.6(6) . . . . ?
N3 Zn1 N2 C6 -176.6(5) . . . . ?
N2 Zn1 N3 C11 -2.4(6) . . . . ?
N4 Zn1 N3 C11 176.5(5) . . . . ?
N2 Zn1 N3 C14 167.4(5) . . . . ?
N4 Zn1 N3 C14 -13.7(7) . . . . ?
N1 Zn1 N4 C19 4.9(6) . . . . ?
N3 Zn1 N4 C19 -176.9(4) . . . . ?
N1 Zn1 N4 C16 -172.9(5) . . . . ?
N3 Zn1 N4 C16 5.2(7) . . . . ?
C4 N1 C1 C20 179.2(5) . . . . ?
Zn1 N1 C1 C20 -6.6(8) . . . . ?
C4 N1 C1 C2 -0.9(6) . . . . ?
Zn1 N1 C1 C2 173.3(4) . . . . ?
N1 C1 C2 C3 1.3(6) . . . . ?
C20 C1 C2 C3 -178.8(5) . . . . ?
N1 C1 C2 C25 -176.9(5) . . . . ?
C20 C1 C2 C25 3.0(9) . . . . ?
C1 C2 C3 C4 -1.2(6) . . . . ?
C25 C2 C3 C4 177.0(5) . . . . ?
C1 C2 C3 C21 178.4(5) . . . . ?
C25 C2 C3 C21 -3.4(10) . . . . ?
C1 N1 C4 C5 -180.0(5) . . . . ?
Zn1 N1 C4 C5 7.1(9) . . . . ?
C1 N1 C4 C3 0.1(6) . . . . ?
Zn1 N1 C4 C3 -172.8(5) . . . . ?
C2 C3 C4 N1 0.7(6) . . . . ?
C21 C3 C4 N1 -178.9(6) . . . . ?
C2 C3 C4 C5 -179.2(6) . . . . ?
C21 C3 C4 C5 1.2(10) . . . . ?
N1 C4 C5 C6 2.4(9) . . . . ?
C3 C4 C5 C6 -177.7(6) . . . . ?
N1 C4 C5 C63 -174.4(5) . . . . ?
C3 C4 C5 C63 5.5(9) . . . . ?
C9 N2 C6 C5 179.6(5) . . . . ?
Zn1 N2 C6 C5 5.2(9) . . . . ?
C9 N2 C6 C7 0.5(6) . . . . ?
Zn1 N2 C6 C7 -174.0(5) . . . . ?
C4 C5 C6 N2 -8.3(9) . . . . ?
C63 C5 C6 N2 168.5(5) . . . . ?
C4 C5 C6 C7 170.7(6) . . . . ?
C63 C5 C6 C7 -12.5(9) . . . . ?
N2 C6 C7 C8 -1.2(7) . . . . ?
C5 C6 C7 C8 179.7(6) . . . . ?
N2 C6 C7 C22 175.3(6) . . . . ?
C5 C6 C7 C22 -3.8(11) . . . . ?
C6 C7 C8 C9 1.4(7) . . . . ?
C22 C7 C8 C9 -175.3(6) . . . . ?
C6 C7 C8 C31 -179.4(6) . . . . ?
C22 C7 C8 C31 3.9(11) . . . . ?
C6 N2 C9 C10 173.7(6) . . . . ?
Zn1 N2 C9 C10 -10.9(9) . . . . ?
C6 N2 C9 C8 0.4(6) . . . . ?
Zn1 N2 C9 C8 175.8(5) . . . . ?
C7 C8 C9 N2 -1.2(7) . . . . ?
C31 C8 C9 N2 179.6(6) . . . . ?
C7 C8 C9 C10 -174.7(6) . . . . ?
C31 C8 C9 C10 6.1(10) . . . . ?
N2 C9 C10 C11 2.6(12) . . . . ?
C8 C9 C10 C11 175.0(7) . . . . ?
C14 N3 C11 C10 -177.0(6) . . . . ?
Zn1 N3 C11 C10 -4.8(9) . . . . ?
C14 N3 C11 C12 -0.4(7) . . . . ?
Zn1 N3 C11 C12 171.7(5) . . . . ?
C9 C10 C11 N3 7.0(12) . . . . ?
C9 C10 C11 C12 -169.0(7) . . . . ?
N3 C11 C12 C13 -0.8(8) . . . . ?
C10 C11 C12 C13 175.9(6) . . . . ?
N3 C11 C12 C37 -177.7(6) . . . . ?
C10 C11 C12 C37 -1.0(11) . . . . ?
C11 C12 C13 C14 1.6(7) . . . . ?
C37 C12 C13 C14 178.4(7) . . . . ?
C11 C12 C13 C23 -177.1(7) . . . . ?
C37 C12 C13 C23 -0.4(12) . . . . ?
C11 N3 C14 C15 -175.6(6) . . . . ?
Zn1 N3 C14 C15 14.1(9) . . . . ?
C11 N3 C14 C13 1.5(7) . . . . ?
Zn1 N3 C14 C13 -168.8(5) . . . . ?
C12 C13 C14 N3 -1.9(7) . . . . ?
C23 C13 C14 N3 176.7(7) . . . . ?
C12 C13 C14 C15 174.9(6) . . . . ?
C23 C13 C14 C15 -6.4(12) . . . . ?
N3 C14 C15 C16 -0.5(9) . . . . ?
C13 C14 C15 C16 -176.9(6) . . . . ?
N3 C14 C15 C49 -177.0(5) . . . . ?
C13 C14 C15 C49 6.5(9) . . . . ?
C19 N4 C16 C15 -175.0(5) . . . . ?
Zn1 N4 C16 C15 3.0(9) . . . . ?
C19 N4 C16 C17 4.1(6) . . . . ?
Zn1 N4 C16 C17 -177.9(5) . . . . ?
C14 C15 C16 N4 -7.5(9) . . . . ?
C49 C15 C16 N4 169.0(5) . . . . ?
C14 C15 C16 C17 173.6(6) . . . . ?
C49 C15 C16 C17 -9.9(9) . . . . ?
N4 C16 C17 C18 -2.3(6) . . . . ?
C15 C16 C17 C18 176.8(6) . . . . ?
N4 C16 C17 C24 175.8(6) . . . . ?
C15 C16 C17 C24 -5.1(10) . . . . ?
C16 C17 C18 C19 -0.4(6) . . . . ?
C24 C17 C18 C19 -178.6(5) . . . . ?
C16 C17 C18 C43 179.6(6) . . . . ?
C24 C17 C18 C43 1.5(10) . . . . ?
C16 N4 C19 C20 171.8(6) . . . . ?
Zn1 N4 C19 C20 -6.6(8) . . . . ?
C16 N4 C19 C18 -4.4(6) . . . . ?
Zn1 N4 C19 C18 177.3(4) . . . . ?
C17 C18 C19 N4 3.0(6) . . . . ?
C43 C18 C19 N4 -177.0(5) . . . . ?
C17 C18 C19 C20 -173.4(5) . . . . ?
C43 C18 C19 C20 6.6(9) . . . . ?
N4 C19 C20 C1 0.9(10) . . . . ?
C18 C19 C20 C1 176.6(6) . . . . ?
N1 C1 C20 C19 7.3(10) . . . . ?
C2 C1 C20 C19 -172.6(6) . . . . ?
C3 C2 C25 C26 93.1(8) . . . . ?
C1 C2 C25 C26 -89.0(8) . . . . ?
C2 C25 C26 C27 178.9(7) . . . . ?
C25 C26 C27 C28 -75.3(11) . . . . ?
C26 C27 C28 C29 -179.5(14) . . . . ?
C27 C28 C29 C30 173.4(15) . . . . ?
C7 C8 C31 C32 90.1(9) . . . . ?
C9 C8 C31 C32 -90.8(9) . . . . ?
C8 C31 C32 C33 173.2(7) . . . . ?
C31 C32 C33 C34 163.0(10) . . . . ?
C32 C33 C34 C35 -173.9(9) . . . . ?
C33 C34 C35 C36 -68.4(14) . . . . ?
C13 C12 C37 C38 -96.4(9) . . . . ?
C11 C12 C37 C38 79.9(9) . . . . ?
C12 C37 C38 C39 175.9(8) . . . . ?
C37 C38 C39 C40 -174.4(8) . . . . ?
C38 C39 C40 C41 168.6(10) . . . . ?
C39 C40 C41 C42 -172.8(12) . . . . ?
C17 C18 C43 C44 -108.7(8) . . . . ?
C19 C18 C43 C44 71.3(8) . . . . ?
C18 C43 C44 C45 73.7(10) . . . . ?
C43 C44 C45 C46 -172.5(8) . . . . ?
C44 C45 C46 C47 -176.1(10) . . . . ?
C45 C46 C47 C48 -174.8(11) . . . . ?
C14 C15 C49 C54 97.3(7) . . . . ?
C16 C15 C49 C54 -79.3(7) . . . . ?
C14 C15 C49 C50 -82.2(8) . . . . ?
C16 C15 C49 C50 101.1(7) . . . . ?
C54 C49 C50 C51 -0.3(10) . . . . ?
C15 C49 C50 C51 179.2(6) . . . . ?
C49 C50 C51 C52 1.1(10) . . . . ?
C49 C50 C51 C59 -179.1(6) . . . . ?
C50 C51 C52 C53 -1.2(11) . . . . ?
C59 C51 C52 C53 179.0(7) . . . . ?
C51 C52 C53 C54 0.5(10) . . . . ?
C51 C52 C53 C55 179.1(7) . . . . ?
C50 C49 C54 C53 -0.5(10) . . . . ?
C15 C49 C54 C53 -180.0(6) . . . . ?
C52 C53 C54 C49 0.4(10) . . . . ?
C55 C53 C54 C49 -178.3(6) . . . . ?
C52 C53 C55 C58' 24.6(13) . . . . ?
C54 C53 C55 C58' -156.8(10) . . . . ?
C52 C53 C55 C56 110.6(9) . . . . ?
C54 C53 C55 C56 -70.8(10) . . . . ?
C52 C53 C55 C57 -126.0(9) . . . . ?
C54 C53 C55 C57 52.6(10) . . . . ?
C52 C53 C55 C57' -100.5(10) . . . . ?
C54 C53 C55 C57' 78.1(10) . . . . ?
C52 C53 C55 C58 -8.4(11) . . . . ?
C54 C53 C55 C58 170.2(8) . . . . ?
C52 C53 C55 C56' 146.9(9) . . . . ?
C54 C53 C55 C56' -34.5(10) . . . . ?
C52 C51 C59 C62 -2.0(11) . . . . ?
C50 C51 C59 C62 178.2(7) . . . . ?
C52 C51 C59 C61' 167.3(15) . . . . ?
C50 C51 C59 C61' -12.5(16) . . . . ?
C52 C51 C59 C62' -60.4(15) . . . . ?
C50 C51 C59 C62' 119.9(14) . . . . ?
C52 C51 C59 C60 125.5(8) . . . . ?
C50 C51 C59 C60 -54.2(10) . . . . ?
C52 C51 C59 C61 -118.7(8) . . . . ?
C50 C51 C59 C61 61.6(9) . . . . ?
C52 C51 C59 C60' 50.8(14) . . . . ?
C50 C51 C59 C60' -128.9(13) . . . . ?
C4 C5 C63 C64 95.9(7) . . . . ?
C6 C5 C63 C64 -81.1(7) . . . . ?
C4 C5 C63 C68 -83.4(7) . . . . ?
C6 C5 C63 C68 99.6(7) . . . . ?
C68 C63 C64 C65 2.9(9) . . . . ?
C5 C63 C64 C65 -176.4(5) . . . . ?
C63 C64 C65 C66 -1.7(9) . . . . ?
C63 C64 C65 C69 179.2(5) . . . . ?
C64 C65 C66 C67 -0.7(10) . . . . ?
C69 C65 C66 C67 178.5(6) . . . . ?
C65 C66 C67 C68 1.8(10) . . . . ?
C64 C63 C68 C67 -1.7(10) . . . . ?
C5 C63 C68 C67 177.6(6) . . . . ?
C66 C67 C68 C63 -0.7(10) . . . . ?
C71 P1 C70 C69 -149(3) . . . . ?
C77 P1 C70 C69 104(3) . . . . ?
C70 P1 C71 C76 -167.4(6) . . . . ?
C77 P1 C71 C76 -61.2(6) . . . . ?
C70 P1 C71 C72 17.2(7) . . . . ?
C77 P1 C71 C72 123.4(6) . . . . ?
C76 C71 C72 C73 -2.5(12) . . . . ?
P1 C71 C72 C73 172.9(7) . . . . ?
C71 C72 C73 C74 2.0(15) . . . . ?
C72 C73 C74 C75 -0.6(18) . . . . ?
C73 C74 C75 C76 -0.4(18) . . . . ?
C74 C75 C76 C71 -0.1(15) . . . . ?
C72 C71 C76 C75 1.5(12) . . . . ?
P1 C71 C76 C75 -174.1(7) . . . . ?
C70 P1 C77 C78 -149.8(5) . . . . ?
C71 P1 C77 C78 102.3(6) . . . . ?
C70 P1 C77 C82 27.5(6) . . . . ?
C71 P1 C77 C82 -80.4(6) . . . . ?
C82 C77 C78 C79 0.5(10) . . . . ?
P1 C77 C78 C79 177.9(5) . . . . ?
C77 C78 C79 C80 -0.5(11) . . . . ?
C78 C79 C80 C81 1.1(11) . . . . ?
C79 C80 C81 C82 -1.7(11) . . . . ?
C80 C81 C82 C77 1.7(11) . . . . ?
C78 C77 C82 C81 -1.1(10) . . . . ?
P1 C77 C82 C81 -178.4(5) . . . . ?
